data_1506512
loop_
_publ_author_name
'Fern\'andez, Inmaculada'
'Valdivia, Victoria'
'Gori, Beatrice'
'Alcudia, Felipe'
'Alvarez, Eleuterio'
'Khiar, Noureddine'

_publ_section_title
;
 The isopropylsulfinyl group: a useful chiral controller for the
 asymmetric aziridination of sulfinylimines and the organocatalytic
 allylation of hydrazones.
;
_journal_issue 7
_journal_name_full 'Organic letters'
_journal_page_first 1307
_journal_page_last 1310
_journal_paper_doi 10.1021/ol050080h
_journal_volume 7
_journal_year 2005
_chemical_absolute_configuration ad
_chemical_formula_moiety 'C10 H13 N O S'
_chemical_formula_sum 'C10 H13 N O S'
_chemical_formula_weight 195.27
_chemical_name_systematic
;
  ?
;
_space_group_IT_number 19
_symmetry_cell_setting orthorhombic
_symmetry_space_group_name_Hall 'P 2ac 2ab'
_symmetry_space_group_name_H-M 'P 21 21 21'
_atom_sites_solution_hydrogens geom
_atom_sites_solution_primary direct
_atom_sites_solution_secondary difmap
_audit_creation_method SHELXL-97
_cell_angle_alpha 90.00
_cell_angle_beta 90.00
_cell_angle_gamma 90.00
_cell_formula_units_Z 4
_cell_length_a 5.9008(2)
_cell_length_b 9.6079(3)
_cell_length_c 17.7589(6)
_cell_measurement_reflns_used 7776
_cell_measurement_temperature 100(2)
_cell_measurement_theta_max 30.54
_cell_measurement_theta_min 2.41
_cell_volume 1006.83(6)
_computing_cell_refinement 'SAINT+ v. 7.06 a (Bruker AXS, 2003)'
_computing_data_collection 'APEX-W2K-NT v. 1.0 (Bruker AXS, 2004)'
_computing_data_reduction 'SAINT+ v. 7.06 a (Bruker AXS, 2001)'
_computing_molecular_graphics 'XP, SHELXTL v. 6.10 (Bruker, 2000)'
_computing_publication_material 'XCIF, SHELXTL v. 6.12 (Bruker, 2001)'
_computing_structure_refinement 'SHELXL-97 (Sheldrick, 1997)'
_computing_structure_solution 'SHELXS-97 (Sheldrick, 1990)'
_diffrn_ambient_temperature 100(2)
_diffrn_detector_area_resol_mean 8.26
_diffrn_measured_fraction_theta_full 0.999
_diffrn_measured_fraction_theta_max 0.999
_diffrn_measurement_device_type
;
  Bruker-Nonius X8kappa APEX II CCD area detector'
;
_diffrn_measurement_method 'phi and omega scans with narrow frames'
_diffrn_radiation_monochromator graphite
_diffrn_radiation_source 'fine-focus sealed tube'
_diffrn_radiation_type MoK\a
_diffrn_radiation_wavelength 0.71073
_diffrn_reflns_av_R_equivalents 0.0207
_diffrn_reflns_av_sigmaI/netI 0.0173
_diffrn_reflns_limit_h_max 8
_diffrn_reflns_limit_h_min -8
_diffrn_reflns_limit_k_max 13
_diffrn_reflns_limit_k_min -13
_diffrn_reflns_limit_l_max 25
_diffrn_reflns_limit_l_min -25
_diffrn_reflns_number 11848
_diffrn_reflns_theta_full 30.56
_diffrn_reflns_theta_max 30.56
_diffrn_reflns_theta_min 2.29
_diffrn_standards_number 'no decay'
_exptl_absorpt_coefficient_mu 0.281
_exptl_absorpt_correction_T_max 0.9698
_exptl_absorpt_correction_T_min 0.9105
_exptl_absorpt_correction_type multi-scan
_exptl_absorpt_process_details
;
  SADABS: Area-Detector Absorption Correction. Bruker-AXS
  within v. 7.06 a (Bruker AXS, 2003).
;
_exptl_crystal_colour colourless
_exptl_crystal_density_diffrn 1.288
_exptl_crystal_density_method 'not measured'
_exptl_crystal_description plate
_exptl_crystal_F_000 416
_exptl_crystal_size_max 0.34
_exptl_crystal_size_mid 0.30
_exptl_crystal_size_min 0.11
_refine_diff_density_max 0.340
_refine_diff_density_min -0.195
_refine_diff_density_rms 0.045
_refine_ls_abs_structure_details 'Flack H D (1983), Acta Cryst. A39, 876-881'
_refine_ls_abs_structure_Flack 0.00(5)
_refine_ls_extinction_method none
_refine_ls_goodness_of_fit_ref 1.045
_refine_ls_hydrogen_treatment constr
_refine_ls_matrix_type full
_refine_ls_number_parameters 118
_refine_ls_number_reflns 3088
_refine_ls_number_restraints 0
_refine_ls_restrained_S_all 1.045
_refine_ls_R_factor_all 0.0248
_refine_ls_R_factor_gt 0.0240
_refine_ls_shift/su_max 0.001
_refine_ls_shift/su_mean 0.000
_refine_ls_structure_factor_coef Fsqd
_refine_ls_weighting_details 'calc w=1/[\s^2^(Fo^2^)+(0.0421P)^2^+0.1454P] where P=(Fo^2^+2Fc^2^)/3'
_refine_ls_weighting_scheme calc
_refine_ls_wR_factor_gt 0.0648
_refine_ls_wR_factor_ref 0.0657
_reflns_number_gt 2999
_reflns_number_total 3088
_reflns_threshold_expression >2sigma(I)
_cod_data_source_file ol050080hsi20050118_063001.cif
_cod_data_source_block (Ss)-4
_cod_depositor_comments
;
The following automatic conversions were performed:

'_symmetry_cell_setting' value 'Orthorhombic' changed to
'orthorhombic' according to
/home/saulius/struct/CIF-dictionaries/cif_core.dic dictionary named
'cif_core.dic' version 2.4.1 from 2010-06-29.

Automatic conversion script
Id: cif_fix_values 1715 2011-07-08 13:25:40Z adriana 
;
_cod_original_sg_symbol_H-M P2(1)2(1)2(1)
_cod_database_code 1506512

loop_
_symmetry_equiv_pos_as_xyz
'x, y, z'
'-x+1/2, -y, z+1/2'
'-x, y+1/2, -z+1/2'
'x+1/2, -y+1/2, -z'

loop_
_atom_site_label
_atom_site_type_symbol
_atom_site_fract_x
_atom_site_fract_y
_atom_site_fract_z
_atom_site_U_iso_or_equiv
_atom_site_adp_type
_atom_site_occupancy
_atom_site_symmetry_multiplicity
_atom_site_calc_flag
_atom_site_refinement_flags
S1 S 0.43419(4) 0.82213(2) 0.158776(13) 0.01563(6) Uani 1 1 d .
O1 O 0.26446(13) 0.77046(8) 0.21420(4) 0.02075(15) Uani 1 1 d .
N1 N 0.45197(16) 0.71290(8) 0.08369(5) 0.01731(16) Uani 1 1 d .
C1 C 0.29155(18) 0.62418(10) 0.07720(6) 0.01614(17) Uani 1 1 d .
H1 H 0.1737 0.6234 0.1136 0.019 Uiso 1 1 d R
C2 C 0.28425(18) 0.52344(10) 0.01511(5) 0.01582(17) Uani 1 1 d .
C3 C 0.46307(19) 0.51219(11) -0.03646(5) 0.01852(19) Uani 1 1 d .
H3 H 0.5931 0.5697 -0.0314 0.022 Uiso 1 1 d R
C4 C 0.4498(2) 0.41687(11) -0.09494(6) 0.0217(2) Uani 1 1 d .
H4 H 0.5711 0.4093 -0.1299 0.026 Uiso 1 1 d R
C5 C 0.2589(2) 0.33186(12) -0.10277(6) 0.0223(2) Uani 1 1 d .
H5 H 0.2497 0.2678 -0.1434 0.027 Uiso 1 1 d R
C6 C 0.0827(2) 0.34097(11) -0.05111(6) 0.0217(2) Uani 1 1 d .
H6 H -0.0461 0.2823 -0.0559 0.026 Uiso 1 1 d R
C7 C 0.09566(18) 0.43668(10) 0.00790(6) 0.01894(18) Uani 1 1 d .
H7 H -0.0245 0.4428 0.0434 0.023 Uiso 1 1 d R
C8 C 0.71404(16) 0.77984(10) 0.19618(6) 0.01521(17) Uani 1 1 d .
H8 H 0.8301 0.8032 0.1571 0.018 Uiso 1 1 d R
C9 C 0.73498(18) 0.62596(10) 0.21533(6) 0.01988(19) Uani 1 1 d .
H9A H 0.8893 0.6063 0.2328 0.030 Uiso 1 1 d R
H9B H 0.7025 0.5702 0.1704 0.030 Uiso 1 1 d R
H9C H 0.6266 0.6024 0.2552 0.030 Uiso 1 1 d R
C10 C 0.75261(18) 0.87320(11) 0.26445(6) 0.01959(19) Uani 1 1 d .
H10A H 0.6435 0.8492 0.3040 0.029 Uiso 1 1 d R
H10B H 0.7320 0.9707 0.2498 0.029 Uiso 1 1 d R
H10C H 0.9070 0.8597 0.2834 0.029 Uiso 1 1 d R

loop_
_atom_site_aniso_label
_atom_site_aniso_U_11
_atom_site_aniso_U_22
_atom_site_aniso_U_33
_atom_site_aniso_U_23
_atom_site_aniso_U_13
_atom_site_aniso_U_12
S1 0.01536(10) 0.01391(10) 0.01762(10) -0.00045(8) -0.00214(9) 0.00132(8)
O1 0.0136(3) 0.0277(4) 0.0210(3) -0.0050(3) 0.0017(3) -0.0001(3)
N1 0.0207(4) 0.0169(3) 0.0144(3) 0.0003(3) -0.0008(3) -0.0004(3)
C1 0.0164(4) 0.0165(4) 0.0155(4) 0.0011(3) -0.0009(3) 0.0011(3)
C2 0.0178(4) 0.0150(4) 0.0147(4) 0.0011(3) -0.0012(4) 0.0011(3)
C3 0.0190(5) 0.0191(4) 0.0174(4) 0.0015(3) 0.0012(4) -0.0004(4)
C4 0.0242(5) 0.0242(4) 0.0166(4) 0.0006(3) 0.0026(4) 0.0027(4)
C5 0.0286(5) 0.0208(4) 0.0176(4) -0.0026(4) -0.0044(4) 0.0039(4)
C6 0.0235(5) 0.0188(4) 0.0229(4) -0.0004(4) -0.0055(4) -0.0018(4)
C7 0.0177(4) 0.0197(4) 0.0195(4) -0.0002(3) -0.0002(4) -0.0004(4)
C8 0.0123(4) 0.0149(4) 0.0184(4) -0.0002(3) 0.0003(3) -0.0003(3)
C9 0.0185(4) 0.0157(4) 0.0255(5) 0.0012(4) -0.0034(4) 0.0011(4)
C10 0.0164(4) 0.0207(4) 0.0217(5) -0.0044(4) -0.0023(4) -0.0006(4)

loop_
_atom_type_symbol
_atom_type_description
_atom_type_scat_dispersion_real
_atom_type_scat_dispersion_imag
_atom_type_scat_source
C C 0.0033 0.0016 'International Tables Vol C Tables 4.2.6.8 and 6.1.1.4'
H H 0.0000 0.0000 'International Tables Vol C Tables 4.2.6.8 and 6.1.1.4'
N N 0.0061 0.0033 'International Tables Vol C Tables 4.2.6.8 and 6.1.1.4'
O O 0.0106 0.0060 'International Tables Vol C Tables 4.2.6.8 and 6.1.1.4'
S S 0.1246 0.1234 'International Tables Vol C Tables 4.2.6.8 and 6.1.1.4'

loop_
_geom_angle_atom_site_label_1
_geom_angle_atom_site_label_2
_geom_angle_atom_site_label_3
_geom_angle
O1 S1 N1 110.74(4)
O1 S1 C8 107.08(5)
N1 S1 C8 95.29(4)
C1 N1 S1 115.87(7)
N1 C1 C2 121.93(9)
N1 C1 H1 119.0
C2 C1 H1 119.0
C7 C2 C3 119.62(9)
C7 C2 C1 119.07(9)
C3 C2 C1 121.31(9)
C4 C3 C2 119.85(10)
C4 C3 H3 120.1
C2 C3 H3 120.1
C3 C4 C5 120.37(10)
C3 C4 H4 119.8
C5 C4 H4 119.8
C6 C5 C4 120.03(10)
C6 C5 H5 120.0
C4 C5 H5 120.0
C5 C6 C7 119.75(10)
C5 C6 H6 120.1
C7 C6 H6 120.1
C2 C7 C6 120.37(10)
C2 C7 H7 119.8
C6 C7 H7 119.8
C9 C8 C10 112.42(8)
C9 C8 S1 111.77(7)
C10 C8 S1 107.06(7)
C9 C8 H8 108.5
C10 C8 H8 108.5
S1 C8 H8 108.5
C8 C9 H9A 109.5
C8 C9 H9B 109.5
H9A C9 H9B 109.5
C8 C9 H9C 109.5
H9A C9 H9C 109.5
H9B C9 H9C 109.5
C8 C10 H10A 109.5
C8 C10 H10B 109.4
H10A C10 H10B 109.5
C8 C10 H10C 109.5
H10A C10 H10C 109.5
H10B C10 H10C 109.5

loop_
_geom_bond_atom_site_label_1
_geom_bond_atom_site_label_2
_geom_bond_distance
S1 O1 1.4894(8)
S1 N1 1.7002(9)
S1 C8 1.8257(10)
N1 C1 1.2791(13)
C1 C2 1.4678(13)
C1 H1 0.9500
C2 C7 1.3963(14)
C2 C3 1.4014(14)
C3 C4 1.3870(14)
C3 H3 0.9500
C4 C5 1.3985(16)
C4 H4 0.9500
C5 C6 1.3891(16)
C5 H5 0.9500
C6 C7 1.3963(14)
C6 H6 0.9500
C7 H7 0.9500
C8 C9 1.5221(14)
C8 C10 1.5252(13)
C8 H8 1.0000
C9 H9A 0.9800
C9 H9B 0.9800
C9 H9C 0.9800
C10 H10A 0.9800
C10 H10B 0.9800
C10 H10C 0.9800

loop_
_geom_hbond_atom_site_label_D
_geom_hbond_atom_site_label_H
_geom_hbond_atom_site_label_A
_geom_hbond_distance_DH
_geom_hbond_distance_HA
_geom_hbond_distance_DA
_geom_hbond_angle_DHA
C1 H1 O1 0.95 2.34 2.8143(12) 110.4

loop_
_geom_torsion_atom_site_label_1
_geom_torsion_atom_site_label_2
_geom_torsion_atom_site_label_3
_geom_torsion_atom_site_label_4
_geom_torsion
O1 S1 N1 C1 14.47(9)
C8 S1 N1 C1 124.98(8)
S1 N1 C1 C2 179.90(7)
N1 C1 C2 C7 -175.03(10)
N1 C1 C2 C3 5.44(15)
C7 C2 C3 C4 1.12(15)
C1 C2 C3 C4 -179.35(9)
C2 C3 C4 C5 0.01(15)
C3 C4 C5 C6 -1.05(16)
C4 C5 C6 C7 0.95(16)
C3 C2 C7 C6 -1.22(15)
C1 C2 C7 C6 179.24(9)
C5 C6 C7 C2 0.19(15)
O1 S1 C8 C9 53.69(8)
N1 S1 C8 C9 -59.92(8)
O1 S1 C8 C10 -69.83(7)
N1 S1 C8 C10 176.56(7)

loop_
_cod_related_entry_id
_cod_related_entry_code
_cod_related_entry_database
1 21200099 ChemSpider
